data_4113048
loop_
_publ_author_name
'Xile Hu'
'Ingrid Castro-Rodriguez'
'Karsten Meyer'

_publ_section_title
;
 Dioxygen Activation by a Low-Valent Cobalt Complex Employing a Flexible
 Tripodal N-Heterocyclic Carbene Ligand
;
_journal_name_full 'Journal of the American Chemical Society'
_journal_page_first 13464
_journal_page_last 13473
_journal_paper_doi 10.1021/ja046048k
_journal_volume 126
_journal_year 2004
_chemical_formula_sum 'C63 H65 B Co N7 O2'
_chemical_formula_weight 1021.96
_chemical_name_systematic
; 
 ? 
;
_space_group_IT_number 2
_symmetry_cell_setting triclinic
_symmetry_space_group_name_Hall '-P 1'
_symmetry_space_group_name_H-M 'P -1'
_atom_sites_solution_hydrogens geom
_atom_sites_solution_primary direct
_atom_sites_solution_secondary difmap
_audit_creation_method SHELXL-97
_cell_angle_alpha 95.254(3)
_cell_angle_beta 109.027(3)
_cell_angle_gamma 106.392(3)
_cell_formula_units_Z 2
_cell_length_a 13.600(2)
_cell_length_b 14.788(3)
_cell_length_c 16.356(3)
_cell_measurement_reflns_used 6138
_cell_measurement_temperature 100(2)
_cell_measurement_theta_max 0.00
_cell_measurement_theta_min 0.00
_cell_volume 2921.6(9)
_computing_cell_refinement 'Bruker SMART'
_computing_data_collection 'Bruker SMART'
_computing_data_reduction 'Bruker SAINT'
_computing_molecular_graphics 'Bruker SHELXTL'
_computing_publication_material 'Bruker SHELXTL'
_computing_structure_refinement 'SHELXL-97 (Sheldrick, 1997)'
_computing_structure_solution 'SHELXS-97 (Sheldrick, 1990)'
_diffrn_ambient_temperature 100(2)
_diffrn_measured_fraction_theta_full 0.991
_diffrn_measured_fraction_theta_max 0.991
_diffrn_measurement_device_type 'CCD area detector'
_diffrn_measurement_method 'phi and omega scans'
_diffrn_radiation_monochromator graphite
_diffrn_radiation_source 'fine-focus sealed tube'
_diffrn_radiation_type MoK\a
_diffrn_radiation_wavelength 0.71073
_diffrn_reflns_av_R_equivalents 0.0605
_diffrn_reflns_av_sigmaI/netI 0.1108
_diffrn_reflns_limit_h_max 16
_diffrn_reflns_limit_h_min -16
_diffrn_reflns_limit_k_max 17
_diffrn_reflns_limit_k_min -17
_diffrn_reflns_limit_l_max 19
_diffrn_reflns_limit_l_min -19
_diffrn_reflns_number 20992
_diffrn_reflns_theta_full 25.00
_diffrn_reflns_theta_max 25.00
_diffrn_reflns_theta_min 1.34
_exptl_absorpt_coefficient_mu 0.341
_exptl_absorpt_correction_T_max 1.000
_exptl_absorpt_correction_T_min 0.725
_exptl_absorpt_correction_type multi-scan
_exptl_absorpt_process_details sadabs
_exptl_crystal_colour Pink
_exptl_crystal_density_diffrn 1.162
_exptl_crystal_description Needle
_exptl_crystal_F_000 1080
_exptl_crystal_size_max 0.12
_exptl_crystal_size_mid 0.08
_exptl_crystal_size_min 0.02
_refine_diff_density_max 0.670
_refine_diff_density_min -0.355
_refine_diff_density_rms 0.069
_refine_ls_extinction_method none
_refine_ls_goodness_of_fit_ref 0.953
_refine_ls_hydrogen_treatment mixed
_refine_ls_matrix_type full
_refine_ls_number_parameters 673
_refine_ls_number_reflns 10206
_refine_ls_number_restraints 0
_refine_ls_restrained_S_all 0.953
_refine_ls_R_factor_all 0.1071
_refine_ls_R_factor_gt 0.0650
_refine_ls_shift/su_max 0.020
_refine_ls_shift/su_mean 0.002
_refine_ls_structure_factor_coef Fsqd
_refine_ls_weighting_details 'calc w=1/[\s^2^(Fo^2^)+(0.0690P)^2^+0.0000P] where P=(Fo^2^+2Fc^2^)/3'
_refine_ls_weighting_scheme calc
_refine_ls_wR_factor_gt 0.1356
_refine_ls_wR_factor_ref 0.1483
_reflns_number_gt 6369
_reflns_number_total 10206
_reflns_threshold_expression >2sigma(I)
_cod_data_source_file ja046048ksi20040806_052620.cif
_cod_data_source_block a
_cod_original_cell_volume 2921.7(9)
_cod_database_code 4113048

loop_
_symmetry_equiv_pos_as_xyz
'x, y, z'
'-x, -y, -z'

loop_
_atom_site_label
_atom_site_type_symbol
_atom_site_fract_x
_atom_site_fract_y
_atom_site_fract_z
_atom_site_U_iso_or_equiv
_atom_site_adp_type
_atom_site_occupancy
_atom_site_symmetry_multiplicity
_atom_site_calc_flag
_atom_site_refinement_flags
Co1 Co 0.76595(4) 0.70505(3) 0.62370(3) 0.02098(15) Uani 1 1 d .
O1 O 0.8026(2) 0.65674(16) 0.53316(15) 0.0226(6) Uani 1 1 d .
O2 O 0.6884(2) 0.64741(16) 0.50164(15) 0.0249(6) Uani 1 1 d .
N1 N 0.6602(3) 0.7443(2) 0.68177(19) 0.0248(7) Uani 1 1 d .
N2 N 0.5970(2) 0.5286(2) 0.62491(19) 0.0222(7) Uani 1 1 d .
N3 N 0.7387(2) 0.4901(2) 0.63068(18) 0.0216(7) Uani 1 1 d .
N4 N 0.8246(3) 0.9143(2) 0.6442(2) 0.0287(8) Uani 1 1 d .
N5 N 0.8285(3) 0.8578(2) 0.52033(19) 0.0247(7) Uani 1 1 d .
N6 N 0.8672(3) 0.7340(2) 0.81387(19) 0.0234(7) Uani 1 1 d .
N7 N 0.9954(3) 0.8093(2) 0.77089(18) 0.0225(7) Uani 1 1 d .
B1 B 0.8090(4) 0.2058(3) 0.8568(3) 0.0390(13) Uani 1 1 d .
C1 C 0.5474(3) 0.6801(3) 0.6213(2) 0.0275(9) Uani 1 1 d .
H1A H 0.5412 0.6821 0.5596 0.033 Uiso 1 1 calc R
H1B H 0.4923 0.7062 0.6322 0.033 Uiso 1 1 calc R
C2 C 0.5196(3) 0.5771(3) 0.6314(3) 0.0287(9) Uani 1 1 d .
H2A H 0.5126 0.5745 0.6896 0.034 Uiso 1 1 calc R
H2B H 0.4464 0.5403 0.5856 0.034 Uiso 1 1 calc R
C3 C 0.7038(3) 0.5685(2) 0.6339(2) 0.0223(9) Uani 1 1 d .
C4 C 0.5650(3) 0.4294(3) 0.6151(2) 0.0254(9) Uani 1 1 d .
H4 H 0.4943 0.3868 0.6074 0.030 Uiso 1 1 calc R
C5 C 0.6536(3) 0.4060(3) 0.6186(2) 0.0257(9) Uani 1 1 d .
H5 H 0.6579 0.3428 0.6138 0.031 Uiso 1 1 calc R
C6 C 0.8458(3) 0.4823(2) 0.6391(2) 0.0231(9) Uani 1 1 d .
C7 C 0.9213(3) 0.4882(2) 0.7224(2) 0.0258(9) Uani 1 1 d .
C8 C 1.0162(3) 0.4676(3) 0.7274(3) 0.0305(10) Uani 1 1 d .
H8 H 1.0695 0.4720 0.7836 0.037 Uiso 1 1 calc R
C9 C 1.0345(3) 0.4408(3) 0.6526(3) 0.0317(10) Uani 1 1 d .
H9 H 1.0998 0.4266 0.6574 0.038 Uiso 1 1 calc R
C10 C 0.9579(3) 0.4344(2) 0.5701(3) 0.0273(9) Uani 1 1 d .
H10 H 0.9720 0.4168 0.5188 0.033 Uiso 1 1 calc R
C11 C 0.8606(3) 0.4532(2) 0.5612(2) 0.0251(9) Uani 1 1 d .
C12 C 0.9037(3) 0.5161(3) 0.8058(2) 0.0319(10) Uani 1 1 d .
H12A H 0.9276 0.5864 0.8225 0.048 Uiso 1 1 calc R
H12B H 0.9466 0.4911 0.8533 0.048 Uiso 1 1 calc R
H12C H 0.8252 0.4891 0.7962 0.048 Uiso 1 1 calc R
C13 C 0.7751(3) 0.4403(3) 0.4718(2) 0.0275(9) Uani 1 1 d .
H13A H 0.7125 0.3820 0.4611 0.041 Uiso 1 1 calc R
H13B H 0.8071 0.4343 0.4266 0.041 Uiso 1 1 calc R
H13C H 0.7498 0.4962 0.4690 0.041 Uiso 1 1 calc R
C14 C 0.6622(3) 0.8456(3) 0.6785(3) 0.0312(10) Uani 1 1 d .
H14A H 0.6210 0.8633 0.7137 0.037 Uiso 1 1 calc R
H14B H 0.6249 0.8499 0.6166 0.037 Uiso 1 1 calc R
C15 C 0.7792(3) 0.9159(3) 0.7142(2) 0.0299(10) Uani 1 1 d .
H15A H 0.7793 0.9815 0.7328 0.036 Uiso 1 1 calc R
H15B H 0.8248 0.8972 0.7661 0.036 Uiso 1 1 calc R
C16 C 0.8069(3) 0.8295(2) 0.5923(2) 0.0240(9) Uani 1 1 d .
C17 C 0.8567(3) 0.9924(3) 0.6078(2) 0.0317(10) Uani 1 1 d .
H17 H 0.8724 1.0580 0.6323 0.038 Uiso 1 1 calc R
C18 C 0.8613(3) 0.9582(3) 0.5314(3) 0.0324(10) Uani 1 1 d .
H18 H 0.8829 0.9951 0.4918 0.039 Uiso 1 1 calc R
C19 C 0.7890(3) 0.8035(2) 0.4309(2) 0.0242(9) Uani 1 1 d .
C20 C 0.8621(3) 0.7780(2) 0.3987(2) 0.0252(9) Uani 1 1 d .
C21 C 0.8234(4) 0.7375(3) 0.3086(3) 0.0337(10) Uani 1 1 d .
H21 H 0.8713 0.7196 0.2841 0.040 Uiso 1 1 calc R
C22 C 0.7157(4) 0.7235(3) 0.2553(3) 0.0391(11) Uani 1 1 d .
H22 H 0.6902 0.6952 0.1944 0.047 Uiso 1 1 calc R
C23 C 0.6449(4) 0.7497(3) 0.2888(3) 0.0341(10) Uani 1 1 d .
H23 H 0.5712 0.7392 0.2510 0.041 Uiso 1 1 calc R
C24 C 0.6805(3) 0.7912(3) 0.3773(2) 0.0269(9) Uani 1 1 d .
C25 C 0.9772(3) 0.7912(3) 0.4581(3) 0.0315(10) Uani 1 1 d .
H25A H 1.0082 0.8537 0.4988 0.047 Uiso 1 1 calc R
H25B H 1.0225 0.7888 0.4226 0.047 Uiso 1 1 calc R
H25C H 0.9764 0.7398 0.4919 0.047 Uiso 1 1 calc R
C26 C 0.6043(3) 0.8223(3) 0.4136(3) 0.0355(10) Uani 1 1 d .
H26A H 0.5337 0.8110 0.3656 0.053 Uiso 1 1 calc R
H26B H 0.6375 0.8909 0.4408 0.053 Uiso 1 1 calc R
H26C H 0.5921 0.7851 0.4581 0.053 Uiso 1 1 calc R
C27 C 0.6791(3) 0.7360(3) 0.7766(2) 0.0299(10) Uani 1 1 d .
H27A H 0.6074 0.7015 0.7805 0.036 Uiso 1 1 calc R
H27B H 0.7065 0.8016 0.8130 0.036 Uiso 1 1 calc R
C28 C 0.7595(3) 0.6846(3) 0.8155(2) 0.0293(9) Uani 1 1 d .
H28A H 0.7660 0.6816 0.8772 0.035 Uiso 1 1 calc R
H28B H 0.7316 0.6178 0.7814 0.035 Uiso 1 1 calc R
C29 C 0.8862(3) 0.7512(2) 0.7386(2) 0.0236(9) Uani 1 1 d .
C30 C 0.9599(3) 0.7799(3) 0.8895(2) 0.0290(10) Uani 1 1 d .
H30 H 0.9655 0.7787 0.9488 0.035 Uiso 1 1 calc R
C31 C 1.0393(3) 0.8259(3) 0.8630(2) 0.0289(10) Uani 1 1 d .
H31 H 1.1128 0.8632 0.9000 0.035 Uiso 1 1 calc R
C32 C 1.0648(3) 0.8510(2) 0.7244(2) 0.0234(9) Uani 1 1 d .
C33 C 1.1026(3) 0.7917(3) 0.6803(2) 0.0265(9) Uani 1 1 d .
C34 C 1.1801(3) 0.8338(3) 0.6451(2) 0.0298(10) Uani 1 1 d .
H34 H 1.2059 0.7941 0.6141 0.036 Uiso 1 1 calc R
C35 C 1.2210(3) 0.9337(3) 0.6546(2) 0.0318(10) Uani 1 1 d .
H35 H 1.2744 0.9620 0.6305 0.038 Uiso 1 1 calc R
C36 C 1.1825(3) 0.9904(3) 0.6997(3) 0.0313(10) Uani 1 1 d .
H36 H 1.2094 1.0583 0.7058 0.038 Uiso 1 1 calc R
C37 C 1.1063(3) 0.9509(3) 0.7359(2) 0.0268(9) Uani 1 1 d .
C38 C 1.0636(3) 0.6851(3) 0.6733(3) 0.0336(10) Uani 1 1 d .
H38A H 1.0689 0.6709 0.7316 0.050 Uiso 1 1 calc R
H38B H 1.1096 0.6569 0.6513 0.050 Uiso 1 1 calc R
H38C H 0.9867 0.6577 0.6323 0.050 Uiso 1 1 calc R
C39 C 1.0757(3) 1.0185(3) 0.7911(3) 0.0356(10) Uani 1 1 d .
H39A H 1.1317 1.0396 0.8510 0.053 Uiso 1 1 calc R
H39B H 1.0038 0.9848 0.7937 0.053 Uiso 1 1 calc R
H39C H 1.0719 1.0746 0.7644 0.053 Uiso 1 1 calc R
C40 C 0.7580(3) 0.1744(3) 0.7476(3) 0.0334(10) Uani 1 1 d .
C41 C 0.6594(4) 0.0986(3) 0.7014(3) 0.0384(11) Uani 1 1 d .
H41 H 0.6227 0.0617 0.7339 0.046 Uiso 1 1 calc R
C42 C 0.6131(4) 0.0754(3) 0.6095(3) 0.0396(11) Uani 1 1 d .
H42 H 0.5461 0.0234 0.5805 0.048 Uiso 1 1 calc R
C43 C 0.6645(4) 0.1277(3) 0.5603(3) 0.0380(11) Uani 1 1 d .
H43 H 0.6333 0.1119 0.4976 0.046 Uiso 1 1 calc R
C44 C 0.7615(3) 0.2033(3) 0.6031(2) 0.0337(10) Uani 1 1 d .
H44 H 0.7973 0.2400 0.5700 0.040 Uiso 1 1 calc R
C45 C 0.8068(3) 0.2256(3) 0.6949(3) 0.0349(11) Uani 1 1 d .
H45 H 0.8737 0.2779 0.7231 0.042 Uiso 1 1 calc R
C46 C 0.7868(4) 0.1072(3) 0.8985(3) 0.0463(13) Uani 1 1 d .
C47 C 0.6887(5) 0.0673(4) 0.9118(3) 0.0676(16) Uani 1 1 d .
H47 H 0.6355 0.0992 0.8982 0.081 Uiso 1 1 calc R
C48 C 0.6645(5) -0.0174(4) 0.9443(4) 0.083(2) Uani 1 1 d .
H48 H 0.5964 -0.0416 0.9522 0.099 Uiso 1 1 calc R
C49 C 0.7407(6) -0.0659(4) 0.9649(3) 0.076(2) Uani 1 1 d .
H49 H 0.7249 -0.1241 0.9859 0.091 Uiso 1 1 calc R
C50 C 0.8389(6) -0.0280(3) 0.9542(3) 0.0620(17) Uani 1 1 d .
H50 H 0.8924 -0.0595 0.9694 0.074 Uiso 1 1 calc R
C51 C 0.8616(4) 0.0562(3) 0.9211(3) 0.0505(14) Uani 1 1 d .
H51 H 0.9301 0.0800 0.9137 0.061 Uiso 1 1 calc R
C52 C 0.7455(4) 0.2740(3) 0.8872(3) 0.0399(11) Uani 1 1 d .
C53 C 0.6833(3) 0.3192(3) 0.8303(3) 0.0378(11) Uani 1 1 d .
H53 H 0.6742 0.3079 0.7697 0.045 Uiso 1 1 calc R
C54 C 0.6340(4) 0.3798(3) 0.8583(3) 0.0495(13) Uani 1 1 d .
H54 H 0.5936 0.4102 0.8176 0.059 Uiso 1 1 calc R
C55 C 0.6437(4) 0.3957(4) 0.9452(4) 0.0641(16) Uani 1 1 d .
H55 H 0.6082 0.4354 0.9644 0.077 Uiso 1 1 calc R
C56 C 0.7057(5) 0.3534(4) 1.0043(4) 0.0738(17) Uani 1 1 d .
H56 H 0.7143 0.3653 1.0648 0.089 Uiso 1 1 calc R
C57 C 0.7554(4) 0.2934(4) 0.9755(3) 0.0602(15) Uani 1 1 d .
H57 H 0.7973 0.2648 1.0169 0.072 Uiso 1 1 calc R
C58 C 0.9418(4) 0.2651(3) 0.8912(2) 0.0361(11) Uani 1 1 d .
C59 C 0.9932(4) 0.3560(3) 0.9495(2) 0.0331(10) Uani 1 1 d .
H59 H 0.9488 0.3856 0.9687 0.040 Uiso 1 1 calc R
C60 C 1.1049(4) 0.4029(3) 0.9792(2) 0.0356(10) Uani 1 1 d .
H60 H 1.1357 0.4639 1.0182 0.043 Uiso 1 1 calc R
C61 C 1.1730(4) 0.3632(3) 0.9533(3) 0.0379(11) Uani 1 1 d .
H61 H 1.2503 0.3958 0.9743 0.045 Uiso 1 1 calc R
C62 C 1.1253(4) 0.2735(3) 0.8952(3) 0.0383(11) Uani 1 1 d .
H62 H 1.1702 0.2435 0.8772 0.046 Uiso 1 1 calc R
C63 C 1.0132(4) 0.2295(3) 0.8645(3) 0.0387(11) Uani 1 1 d .
H63 H 0.9823 0.1708 0.8223 0.046 Uiso 1 1 calc R

loop_
_atom_site_aniso_label
_atom_site_aniso_U_11
_atom_site_aniso_U_22
_atom_site_aniso_U_33
_atom_site_aniso_U_23
_atom_site_aniso_U_13
_atom_site_aniso_U_12
Co1 0.0299(3) 0.0152(3) 0.0140(3) -0.00246(19) 0.0003(2) 0.0127(2)
O1 0.0270(15) 0.0177(13) 0.0182(13) -0.0024(10) 0.0019(11) 0.0096(11)
O2 0.0292(16) 0.0224(14) 0.0174(13) -0.0041(10) -0.0004(12) 0.0131(12)
N1 0.032(2) 0.0181(16) 0.0211(17) -0.0007(13) 0.0031(15) 0.0127(14)
N2 0.0251(19) 0.0212(17) 0.0179(16) -0.0040(13) 0.0032(14) 0.0120(14)
N3 0.0249(18) 0.0192(17) 0.0169(16) -0.0007(13) 0.0009(14) 0.0110(14)
N4 0.040(2) 0.0163(17) 0.0243(18) 0.0016(14) 0.0014(16) 0.0138(15)
N5 0.033(2) 0.0141(16) 0.0198(17) -0.0017(13) -0.0001(15) 0.0109(14)
N6 0.030(2) 0.0194(17) 0.0190(16) -0.0001(13) 0.0032(14) 0.0130(14)
N7 0.030(2) 0.0177(16) 0.0146(15) -0.0005(13) -0.0009(14) 0.0120(14)
B1 0.052(4) 0.030(3) 0.024(3) -0.005(2) -0.003(2) 0.021(2)
C1 0.026(2) 0.028(2) 0.026(2) -0.0006(17) 0.0021(18) 0.0158(18)
C2 0.031(2) 0.025(2) 0.027(2) -0.0015(17) 0.0060(19) 0.0128(18)
C3 0.035(2) 0.020(2) 0.0075(17) -0.0051(14) 0.0006(16) 0.0142(18)
C4 0.029(2) 0.017(2) 0.019(2) -0.0012(15) 0.0009(17) 0.0032(17)
C5 0.031(2) 0.016(2) 0.023(2) -0.0004(16) 0.0042(18) 0.0061(18)
C6 0.028(2) 0.0118(18) 0.025(2) 0.0010(15) 0.0030(18) 0.0104(16)
C7 0.034(2) 0.0132(19) 0.026(2) 0.0039(16) 0.0041(18) 0.0110(17)
C8 0.030(2) 0.023(2) 0.031(2) 0.0052(17) 0.0000(19) 0.0117(18)
C9 0.037(3) 0.019(2) 0.042(3) 0.0074(18) 0.011(2) 0.0165(18)
C10 0.033(2) 0.017(2) 0.033(2) 0.0016(17) 0.0111(19) 0.0131(18)
C11 0.034(2) 0.0141(19) 0.027(2) 0.0043(16) 0.0090(19) 0.0118(17)
C12 0.038(3) 0.029(2) 0.023(2) 0.0007(17) 0.0014(19) 0.0161(19)
C13 0.042(3) 0.016(2) 0.022(2) -0.0028(16) 0.0057(18) 0.0136(18)
C14 0.041(3) 0.028(2) 0.024(2) -0.0011(17) 0.0035(19) 0.022(2)
C15 0.043(3) 0.021(2) 0.026(2) -0.0053(17) 0.0062(19) 0.0201(19)
C16 0.024(2) 0.017(2) 0.018(2) -0.0091(15) -0.0054(17) 0.0081(16)
C17 0.043(3) 0.014(2) 0.027(2) 0.0000(17) 0.000(2) 0.0107(18)
C18 0.048(3) 0.014(2) 0.030(2) 0.0062(17) 0.004(2) 0.0130(19)
C19 0.038(2) 0.0132(19) 0.0131(18) 0.0000(15) 0.0012(18) 0.0065(17)
C20 0.039(2) 0.0103(18) 0.022(2) 0.0051(15) 0.0025(18) 0.0107(17)
C21 0.054(3) 0.022(2) 0.024(2) 0.0054(17) 0.010(2) 0.015(2)
C22 0.052(3) 0.026(2) 0.022(2) -0.0006(18) -0.001(2) 0.007(2)
C23 0.035(3) 0.028(2) 0.026(2) 0.0063(18) 0.000(2) 0.0040(19)
C24 0.031(2) 0.018(2) 0.023(2) 0.0050(16) -0.0014(18) 0.0074(17)
C25 0.039(3) 0.022(2) 0.032(2) 0.0037(17) 0.006(2) 0.0142(19)
C26 0.037(3) 0.028(2) 0.035(2) 0.0101(19) 0.002(2) 0.0138(19)
C27 0.038(3) 0.026(2) 0.017(2) -0.0040(16) 0.0013(18) 0.0118(19)
C28 0.039(3) 0.028(2) 0.0159(19) -0.0013(16) 0.0037(18) 0.0135(19)
C29 0.034(2) 0.0149(19) 0.022(2) -0.0004(16) 0.0049(18) 0.0161(18)
C30 0.039(3) 0.025(2) 0.0133(19) -0.0029(16) -0.0032(18) 0.0144(19)
C31 0.035(3) 0.024(2) 0.021(2) -0.0035(17) -0.0002(19) 0.0136(19)
C32 0.025(2) 0.018(2) 0.0163(19) -0.0030(15) -0.0047(17) 0.0066(17)
C33 0.026(2) 0.025(2) 0.022(2) 0.0008(16) -0.0020(18) 0.0128(18)
C34 0.029(2) 0.033(2) 0.023(2) 0.0015(17) -0.0003(18) 0.0157(19)
C35 0.030(2) 0.030(2) 0.026(2) 0.0086(18) -0.0002(19) 0.0072(19)
C36 0.032(2) 0.021(2) 0.030(2) 0.0017(17) -0.0017(19) 0.0085(18)
C37 0.026(2) 0.024(2) 0.022(2) 0.0052(16) -0.0022(18) 0.0080(18)
C38 0.037(3) 0.021(2) 0.040(3) -0.0033(18) 0.009(2) 0.0144(19)
C39 0.046(3) 0.023(2) 0.030(2) -0.0046(17) 0.002(2) 0.016(2)
C40 0.039(3) 0.026(2) 0.026(2) -0.0015(18) -0.005(2) 0.018(2)
C41 0.042(3) 0.037(3) 0.029(2) -0.0020(19) 0.000(2) 0.021(2)
C42 0.037(3) 0.033(2) 0.030(2) -0.0119(19) -0.008(2) 0.013(2)
C43 0.041(3) 0.033(3) 0.031(2) -0.005(2) -0.001(2) 0.018(2)
C44 0.045(3) 0.029(2) 0.025(2) 0.0022(18) 0.003(2) 0.023(2)
C45 0.038(3) 0.016(2) 0.034(2) -0.0060(18) -0.007(2) 0.0137(19)
C46 0.059(3) 0.039(3) 0.021(2) -0.0057(19) -0.006(2) 0.016(3)
C47 0.067(4) 0.066(4) 0.058(4) 0.024(3) 0.004(3) 0.024(3)
C48 0.077(5) 0.073(4) 0.064(4) 0.022(3) -0.001(3) 0.002(4)
C49 0.110(6) 0.035(3) 0.039(3) -0.006(2) -0.006(4) 0.004(4)
C50 0.107(5) 0.033(3) 0.017(2) -0.015(2) -0.013(3) 0.029(3)
C51 0.080(4) 0.031(3) 0.020(2) -0.0103(19) -0.008(2) 0.024(2)
C52 0.040(3) 0.034(3) 0.032(2) -0.0053(19) 0.002(2) 0.007(2)
C53 0.033(3) 0.024(2) 0.038(3) -0.0102(19) -0.005(2) 0.0087(19)
C54 0.044(3) 0.033(3) 0.049(3) -0.017(2) -0.003(2) 0.013(2)
C55 0.057(4) 0.060(4) 0.066(4) -0.021(3) 0.014(3) 0.026(3)
C56 0.086(5) 0.083(4) 0.048(3) -0.013(3) 0.018(3) 0.037(4)
C57 0.077(4) 0.061(3) 0.033(3) -0.007(2) 0.003(3) 0.035(3)
C58 0.050(3) 0.030(2) 0.021(2) -0.0011(18) 0.000(2) 0.021(2)
C59 0.045(3) 0.033(2) 0.021(2) 0.0055(18) 0.002(2) 0.025(2)
C60 0.041(3) 0.034(2) 0.020(2) -0.0040(18) -0.005(2) 0.017(2)
C61 0.043(3) 0.039(3) 0.026(2) 0.0044(19) 0.001(2) 0.019(2)
C62 0.049(3) 0.045(3) 0.022(2) 0.0013(19) 0.002(2) 0.033(2)
C63 0.045(3) 0.038(3) 0.027(2) -0.0041(19) -0.002(2) 0.025(2)

loop_
_atom_type_symbol
_atom_type_description
_atom_type_scat_dispersion_real
_atom_type_scat_dispersion_imag
_atom_type_scat_source
C C 0.0033 0.0016 'International Tables Vol C Tables 4.2.6.8 and 6.1.1.4'
H H 0.0000 0.0000 'International Tables Vol C Tables 4.2.6.8 and 6.1.1.4'
B B 0.0013 0.0007 'International Tables Vol C Tables 4.2.6.8 and 6.1.1.4'
N N 0.0061 0.0033 'International Tables Vol C Tables 4.2.6.8 and 6.1.1.4'
O O 0.0106 0.0060 'International Tables Vol C Tables 4.2.6.8 and 6.1.1.4'
Co Co 0.3494 0.9721 'International Tables Vol C Tables 4.2.6.8 and 6.1.1.4'

loop_
_geom_angle_atom_site_label_1
_geom_angle_atom_site_label_2
_geom_angle_atom_site_label_3
_geom_angle
O1 Co1 O2 44.64(10)
O1 Co1 C16 87.67(13)
O2 Co1 C16 89.48(13)
O1 Co1 C29 114.86(13)
O2 Co1 C29 159.41(13)
C16 Co1 C29 91.63(15)
O1 Co1 C3 87.05(12)
O2 Co1 C3 80.53(12)
C16 Co1 C3 169.67(14)
C29 Co1 C3 98.65(14)
O1 Co1 N1 155.87(11)
O2 Co1 N1 111.26(11)
C16 Co1 N1 91.56(14)
C29 Co1 N1 89.27(13)
C3 Co1 N1 89.64(13)
O2 O1 Co1 69.56(13)
O1 O2 Co1 65.80(13)
C1 N1 C14 106.6(3)
C1 N1 C27 111.0(3)
C14 N1 C27 105.1(3)
C1 N1 Co1 103.2(2)
C14 N1 Co1 112.5(2)
C27 N1 Co1 118.1(2)
C3 N2 C4 112.6(3)
C3 N2 C2 128.3(3)
C4 N2 C2 118.9(3)
C3 N3 C5 110.8(3)
C3 N3 C6 131.6(3)
C5 N3 C6 117.6(3)
C16 N4 C17 112.6(3)
C16 N4 C15 120.6(3)
C17 N4 C15 124.0(3)
C16 N5 C18 110.3(3)
C16 N5 C19 129.2(3)
C18 N5 C19 116.8(3)
C29 N6 C30 112.1(3)
C29 N6 C28 124.1(3)
C30 N6 C28 123.4(3)
C29 N7 C31 110.8(3)
C29 N7 C32 130.0(3)
C31 N7 C32 119.2(3)
C52 B1 C58 110.0(3)
C52 B1 C40 108.8(3)
C58 B1 C40 109.5(4)
C52 B1 C46 109.3(4)
C58 B1 C46 110.3(3)
C40 B1 C46 108.8(3)
N1 C1 C2 114.7(3)
N2 C2 C1 116.6(3)
N2 C3 N3 102.8(3)
N2 C3 Co1 122.2(2)
N3 C3 Co1 133.5(3)
C5 C4 N2 105.9(3)
C4 C5 N3 107.8(3)
C7 C6 C11 122.5(3)
C7 C6 N3 119.3(3)
C11 C6 N3 117.4(3)
C8 C7 C6 117.9(4)
C8 C7 C12 119.6(3)
C6 C7 C12 122.5(3)
C9 C8 C7 121.2(4)
C8 C9 C10 120.2(4)
C9 C10 C11 121.1(4)
C10 C11 C6 117.1(3)
C10 C11 C13 120.8(3)
C6 C11 C13 122.1(3)
N1 C14 C15 111.6(3)
N4 C15 C14 108.5(3)
N4 C16 N5 103.1(3)
N4 C16 Co1 124.4(3)
N5 C16 Co1 132.6(2)
C18 C17 N4 106.6(3)
C17 C18 N5 107.4(3)
C20 C19 C24 122.7(3)
C20 C19 N5 119.8(3)
C24 C19 N5 116.9(3)
C19 C20 C21 117.6(4)
C19 C20 C25 121.3(3)
C21 C20 C25 121.1(4)
C22 C21 C20 120.1(4)
C23 C22 C21 121.2(4)
C22 C23 C24 120.4(4)
C23 C24 C19 117.9(4)
C23 C24 C26 120.6(4)
C19 C24 C26 121.5(3)
N1 C27 C28 115.0(3)
N6 C28 C27 110.7(3)
N6 C29 N7 102.8(3)
N6 C29 Co1 120.4(3)
N7 C29 Co1 136.5(3)
C31 C30 N6 106.7(3)
C30 C31 N7 107.6(3)
C33 C32 C37 121.1(4)
C33 C32 N7 118.9(3)
C37 C32 N7 119.3(3)
C34 C33 C32 118.6(4)
C34 C33 C38 120.4(3)
C32 C33 C38 121.0(4)
C33 C34 C35 121.1(4)
C36 C35 C34 118.8(4)
C37 C36 C35 121.6(4)
C36 C37 C32 118.9(4)
C36 C37 C39 118.3(3)
C32 C37 C39 122.8(4)
C45 C40 C41 115.3(4)
C45 C40 B1 122.4(4)
C41 C40 B1 122.2(4)
C42 C41 C40 122.4(4)
C43 C42 C41 120.2(4)
C44 C43 C42 119.4(4)
C43 C44 C45 119.8(4)
C44 C45 C40 122.9(4)
C47 C46 C51 114.8(5)
C47 C46 B1 121.1(4)
C51 C46 B1 124.1(5)
C46 C47 C48 123.4(6)
C49 C48 C47 119.7(6)
C50 C49 C48 118.6(6)
C49 C50 C51 121.0(6)
C50 C51 C46 122.4(6)
C53 C52 C57 115.7(4)
C53 C52 B1 123.9(4)
C57 C52 B1 120.3(4)
C54 C53 C52 122.8(4)
C55 C54 C53 119.8(5)
C54 C55 C56 119.4(5)
C55 C56 C57 120.1(5)
C56 C57 C52 122.1(5)
C63 C58 C59 114.4(4)
C63 C58 B1 122.2(4)
C59 C58 B1 123.4(4)
C60 C59 C58 122.3(4)
C59 C60 C61 121.2(4)
C60 C61 C62 118.2(4)
C63 C62 C61 119.4(4)
C62 C63 C58 124.3(4)

loop_
_geom_bond_atom_site_label_1
_geom_bond_atom_site_label_2
_geom_bond_distance
Co1 O1 1.855(2)
Co1 O2 1.906(2)
Co1 C16 1.934(4)
Co1 C29 1.950(4)
Co1 C3 2.003(4)
Co1 N1 2.137(3)
O1 O2 1.429(3)
N1 C1 1.499(5)
N1 C14 1.497(4)
N1 C27 1.510(4)
N2 C3 1.356(5)
N2 C4 1.385(4)
N2 C2 1.457(4)
N3 C3 1.373(4)
N3 C5 1.385(4)
N3 C6 1.457(4)
N4 C16 1.362(4)
N4 C17 1.375(5)
N4 C15 1.468(5)
N5 C16 1.376(5)
N5 C18 1.401(4)
N5 C19 1.449(4)
N6 C29 1.370(5)
N6 C30 1.389(5)
N6 C28 1.450(5)
N7 C29 1.381(5)
N7 C31 1.396(4)
N7 C32 1.441(5)
B1 C52 1.640(6)
B1 C58 1.644(7)
B1 C40 1.657(6)
B1 C46 1.658(7)
C1 C2 1.501(5)
C4 C5 1.330(5)
C6 C7 1.391(5)
C6 C11 1.401(5)
C7 C8 1.388(5)
C7 C12 1.502(5)
C8 C9 1.370(5)
C9 C10 1.385(5)
C10 C11 1.394(5)
C11 C13 1.497(5)
C14 C15 1.517(5)
C17 C18 1.331(5)
C19 C20 1.388(5)
C19 C24 1.398(5)
C20 C21 1.400(5)
C20 C25 1.495(5)
C21 C22 1.383(6)
C22 C23 1.376(6)
C23 C24 1.386(5)
C24 C26 1.502(5)
C27 C28 1.512(5)
C30 C31 1.327(5)
C32 C33 1.391(5)
C32 C37 1.396(5)
C33 C34 1.385(5)
C33 C38 1.495(5)
C34 C35 1.398(5)
C35 C36 1.382(5)
C36 C37 1.374(5)
C37 C39 1.517(5)
C40 C45 1.402(6)
C40 C41 1.401(6)
C41 C42 1.394(5)
C42 C43 1.381(6)
C43 C44 1.379(6)
C44 C45 1.391(5)
C46 C47 1.395(7)
C46 C51 1.406(6)
C47 C48 1.401(7)
C48 C49 1.393(8)
C49 C50 1.370(8)
C50 C51 1.398(7)
C52 C53 1.395(6)
C52 C57 1.400(6)
C53 C54 1.389(6)
C54 C55 1.374(7)
C55 C56 1.384(7)
C56 C57 1.391(7)
C58 C63 1.389(5)
C58 C59 1.416(5)
C59 C60 1.374(6)
C60 C61 1.378(6)
C61 C62 1.402(6)
C62 C63 1.372(6)
